data_8102338
loop_
_publ_author_name
'Gino Bentivoglio'
'Klaus Wurst'
'Gerhard Laus'
'Gerhard Nauer'
'Herwig Schottenberger'

_publ_section_title
;
 Crystal structure of h2-1-allyl-3-methylimidazolium
 trichloroplatinate(II), [C7H11N2][PtCl3]
;
_journal_issue 4
_journal_name_full 'Zeitschrift f\"ur Kristallographie - New Crystal Structures'
_journal_page_first 441
_journal_volume 223
_journal_year 2008
_chemical_formula_sum 'C7 H11 Cl3 N2 Pt'
_chemical_formula_weight 424.62
_space_group_IT_number 19
_symmetry_cell_setting orthorhombic
_symmetry_space_group_name_Hall 'P 2ac 2ab'
_symmetry_space_group_name_H-M 'P 21 21 21'
_atom_sites_solution_hydrogens geom
_atom_sites_solution_primary direct
_atom_sites_solution_secondary difmap
_audit_creation_method SHELXL-97
_cell_angle_alpha 90.00
_cell_angle_beta 90.00
_cell_angle_gamma 90.00
_cell_formula_units_Z 4
_cell_length_a 7.6873(2)
_cell_length_b 11.9159(3)
_cell_length_c 12.1398(3)
_cell_measurement_reflns_used 11434
_cell_measurement_temperature 233(2)
_cell_measurement_theta_max 27.0
_cell_measurement_theta_min 1.0
_cell_volume 1112.02(5)
_computing_data_collection COLLECT
_computing_data_reduction 'DENZO and SCALEPACK'
_computing_structure_refinement 'SHELXL-97 (Sheldrick, 1997)'
_computing_structure_solution 'SHELXS-97 (Sheldrick, 1997)'
_diffrn_ambient_temperature 233(2)
_diffrn_measured_fraction_theta_full 0.998
_diffrn_measured_fraction_theta_max 0.998
_diffrn_measurement_device_type 'Nonius KappaCCD'
_diffrn_measurement_method 'phi- and omega-scans'
_diffrn_radiation_monochromator graphite
_diffrn_radiation_source 'fine-focus sealed tube'
_diffrn_radiation_type MoK\a
_diffrn_radiation_wavelength 0.71073
_diffrn_reflns_av_R_equivalents 0.0499
_diffrn_reflns_av_sigmaI/netI 0.0342
_diffrn_reflns_limit_h_max 9
_diffrn_reflns_limit_h_min -9
_diffrn_reflns_limit_k_max 13
_diffrn_reflns_limit_k_min -14
_diffrn_reflns_limit_l_max 14
_diffrn_reflns_limit_l_min -14
_diffrn_reflns_number 7074
_diffrn_reflns_theta_full 25.98
_diffrn_reflns_theta_max 25.98
_diffrn_reflns_theta_min 2.40
_diffrn_standards_number 0
_exptl_absorpt_coefficient_mu 13.295
_exptl_absorpt_correction_type none
_exptl_crystal_colour yellow
_exptl_crystal_density_diffrn 2.536
_exptl_crystal_density_method 'not measured'
_exptl_crystal_description plate
_exptl_crystal_F_000 784
_exptl_crystal_size_max 0.2
_exptl_crystal_size_mid 0.2
_exptl_crystal_size_min 0.08
_refine_diff_density_max 0.704
_refine_diff_density_min -0.928
_refine_diff_density_rms 0.127
_refine_ls_abs_structure_details 'Flack H D (1983), Acta Cryst. A39, 876-881'
_refine_ls_abs_structure_Flack 0.043(7)
_refine_ls_extinction_method none
_refine_ls_goodness_of_fit_ref 1.093
_refine_ls_hydrogen_treatment mixed
_refine_ls_matrix_type full
_refine_ls_number_parameters 131
_refine_ls_number_reflns 2180
_refine_ls_number_restraints 3
_refine_ls_restrained_S_all 1.092
_refine_ls_R_factor_all 0.0183
_refine_ls_R_factor_gt 0.0181
_refine_ls_shift/su_max 0.002
_refine_ls_shift/su_mean 0.000
_refine_ls_structure_factor_coef Fsqd
_refine_ls_weighting_details 'calc w=1/[\s^2^(Fo^2^)+(0.0185P)^2^+0.4816P] where P=(Fo^2^+2Fc^2^)/3'
_refine_ls_weighting_scheme calc
_refine_ls_wR_factor_gt 0.0447
_refine_ls_wR_factor_ref 0.0447
_reflns_number_gt 2169
_reflns_number_total 2180
_reflns_threshold_expression >2sigma(I)
_cod_data_source_file 1267-2385.cff
_cod_data_source_block s248
_cod_original_sg_symbol_H-M P212121
_cod_database_code 8102338

loop_
_symmetry_equiv_pos_as_xyz
'x, y, z'
'-x+1/2, -y, z+1/2'
'-x, y+1/2, -z+1/2'
'x+1/2, -y+1/2, -z'

loop_
_atom_site_label
_atom_site_type_symbol
_atom_site_fract_x
_atom_site_fract_y
_atom_site_fract_z
_atom_site_U_iso_or_equiv
_atom_site_adp_type
_atom_site_occupancy
_atom_site_symmetry_multiplicity
_atom_site_calc_flag
_atom_site_refinement_flags
_atom_site_disorder_assembly
_atom_site_disorder_group
Pt1 Pt 1.88810(2) 0.587067(13) 0.969165(14) 0.02267(6) Uani 1 1 d . . .
Cl1 Cl 2.07692(17) 0.48994(10) 1.08339(10) 0.0354(3) Uani 1 1 d . . .
Cl2 Cl 2.05604(15) 0.53786(11) 0.82001(10) 0.0340(3) Uani 1 1 d . . .
Cl3 Cl 1.73290(17) 0.64088(12) 1.12236(11) 0.0403(3) Uani 1 1 d . . .
N1 N 1.4398(5) 0.3171(3) 1.0172(3) 0.0288(9) Uani 1 1 d . . .
N2 N 1.4738(5) 0.4695(3) 0.9244(4) 0.0286(9) Uani 1 1 d . . .
C1 C 1.4700(6) 0.4251(4) 1.0245(4) 0.0311(10) Uani 1 1 d . . .
H1 H 1.4865 0.4649 1.0905 0.037 Uiso 1 1 calc . . .
C2 C 1.4235(8) 0.2898(4) 0.9067(5) 0.0383(13) Uani 1 1 d . . .
H2 H 1.4023 0.2182 0.8771 0.046 Uiso 1 1 calc . . .
C3 C 1.4438(7) 0.3849(5) 0.8509(4) 0.0392(13) Uani 1 1 d . . .
H3 H 1.4383 0.3927 0.7739 0.047 Uiso 1 1 calc . . .
C4 C 1.4154(8) 0.2386(4) 1.1096(5) 0.0464(14) Uani 1 1 d . . .
H4A H 1.4170 0.2798 1.1785 0.070 Uiso 1 1 calc R . .
H4B H 1.5085 0.1836 1.1095 0.070 Uiso 1 1 calc R . .
H4C H 1.3045 0.2005 1.1017 0.070 Uiso 1 1 calc R . .
C5 C 1.5000(6) 0.5891(4) 0.8998(5) 0.0330(11) Uani 1 1 d . . .
H5A H 1.4825 0.6329 0.9672 0.040 Uiso 1 1 calc . . .
H5B H 1.4128 0.6132 0.8459 0.040 Uiso 1 1 calc . . .
C6 C 1.6772(6) 0.6127(4) 0.8552(4) 0.0300(11) Uani 1 1 d D . .
H6 H 1.712(6) 0.576(4) 0.791(3) 0.033(14) Uiso 1 1 d D . .
C7 C 1.7627(7) 0.7152(4) 0.8753(5) 0.0368(13) Uani 1 1 d D . .
H7B H 1.727(8) 0.774(4) 0.920(5) 0.06(2) Uiso 1 1 d D . .
H7A H 1.851(6) 0.722(6) 0.823(4) 0.060(19) Uiso 1 1 d D . .

loop_
_atom_site_aniso_label
_atom_site_aniso_U_11
_atom_site_aniso_U_22
_atom_site_aniso_U_33
_atom_site_aniso_U_23
_atom_site_aniso_U_13
_atom_site_aniso_U_12
Pt1 0.02131(9) 0.02055(9) 0.02615(11) -0.00039(7) -0.00125(7) -0.00066(7)
Cl1 0.0386(6) 0.0355(6) 0.0321(6) -0.0001(5) -0.0086(5) 0.0092(5)
Cl2 0.0293(5) 0.0407(7) 0.0321(6) 0.0008(5) 0.0047(5) 0.0011(5)
Cl3 0.0378(6) 0.0478(8) 0.0352(7) -0.0107(6) 0.0058(5) 0.0044(6)
N1 0.034(2) 0.024(2) 0.029(2) 0.0013(17) -0.0033(17) 0.0000(16)
N2 0.0228(18) 0.026(2) 0.037(2) -0.0016(18) -0.0056(17) 0.0021(16)
C1 0.030(2) 0.034(3) 0.029(3) -0.001(2) -0.0003(19) 0.001(2)
C2 0.052(3) 0.027(2) 0.036(3) -0.001(2) -0.004(3) 0.000(2)
C3 0.047(3) 0.040(3) 0.030(3) -0.007(2) -0.006(2) 0.006(2)
C4 0.069(4) 0.033(3) 0.038(3) 0.006(3) 0.000(3) -0.004(3)
C5 0.025(2) 0.026(2) 0.048(3) 0.010(3) -0.007(2) 0.005(2)
C6 0.031(2) 0.028(3) 0.031(3) 0.007(2) -0.008(2) 0.0020(19)
C7 0.035(3) 0.027(3) 0.048(3) 0.010(2) -0.007(2) 0.004(2)

loop_
_atom_type_symbol
_atom_type_description
_atom_type_scat_dispersion_real
_atom_type_scat_dispersion_imag
_atom_type_scat_source
C C 0.0033 0.0016 'International Tables Vol C Tables 4.2.6.8 and 6.1.1.4'
H H 0.0000 0.0000 'International Tables Vol C Tables 4.2.6.8 and 6.1.1.4'
N N 0.0061 0.0033 'International Tables Vol C Tables 4.2.6.8 and 6.1.1.4'
Cl Cl 0.1484 0.1585 'International Tables Vol C Tables 4.2.6.8 and 6.1.1.4'
Pt Pt -1.7033 8.3905 'International Tables Vol C Tables 4.2.6.8 and 6.1.1.4'

loop_
_geom_angle_atom_site_label_1
_geom_angle_atom_site_label_2
_geom_angle_atom_site_label_3
_geom_angle
_geom_angle_site_symmetry_1
_geom_angle_site_symmetry_3
_geom_angle_publ_flag
C7 Pt1 C6 38.34(19) . . ?
C7 Pt1 Cl2 90.89(18) . . ?
C6 Pt1 Cl2 87.30(15) . . ?
C7 Pt1 Cl3 89.88(17) . . ?
C6 Pt1 Cl3 95.13(15) . . ?
Cl2 Pt1 Cl3 176.95(5) . . ?
C7 Pt1 Cl1 163.61(15) . . ?
C6 Pt1 Cl1 157.98(13) . . ?
Cl2 Pt1 Cl1 89.55(5) . . ?
Cl3 Pt1 Cl1 88.87(5) . . ?
C1 N1 C2 108.2(4) . . ?
C1 N1 C4 126.5(4) . . ?
C2 N1 C4 125.2(4) . . ?
C1 N2 C3 107.5(4) . . ?
C1 N2 C5 125.2(4) . . ?
C3 N2 C5 127.3(5) . . ?
N1 C1 N2 109.5(4) . . ?
C3 C2 N1 106.4(4) . . ?
C2 C3 N2 108.4(5) . . ?
N2 C5 C6 112.4(4) . . ?
C7 C6 C5 121.8(5) . . ?
C7 C6 Pt1 70.2(3) . . ?
C5 C6 Pt1 115.3(3) . . ?
C6 C7 Pt1 71.5(3) . . ?

loop_
_geom_bond_atom_site_label_1
_geom_bond_atom_site_label_2
_geom_bond_distance
_geom_bond_site_symmetry_2
_geom_bond_publ_flag
Pt1 C7 2.135(5) . ?
Pt1 C6 2.153(5) . ?
Pt1 Cl2 2.2998(12) . ?
Pt1 Cl3 2.3007(12) . ?
Pt1 Cl1 2.3171(12) . ?
N1 C1 1.311(6) . ?
N1 C2 1.385(7) . ?
N1 C4 1.473(6) . ?
N2 C1 1.325(7) . ?
N2 C3 1.366(7) . ?
N2 C5 1.469(6) . ?
C2 C3 1.330(8) . ?
C5 C6 1.493(7) . ?
C6 C7 1.408(7) . ?
